data_4080783
loop_
_publ_author_name
'Bheemaraju, Amarnath'
'Beattie, Jeffrey W.'
'Tabasan, Erwyn G.'
'Martin, Philip D.'
'Lord, Richard L.'
'Groysman, Stanislav'

_publ_section_title
;
 Steric and Electronic Effects in the Formation and Carbon Disulfide
 Reactivity of Dinuclear Nickel Complexes Supported by Bis(iminopyridine)
 Ligands
;
_journal_issue 10
_journal_name_full Organometallics
_journal_page_first 2952
_journal_paper_doi 10.1021/om400187v
_journal_volume 32
_journal_year 2013
_chemical_formula_sum 'C11 H11 N2'
_chemical_formula_weight 171.22
_chemical_name_systematic
; 
 ? 
;
_space_group_IT_number 2
_symmetry_cell_setting triclinic
_symmetry_space_group_name_Hall '-P 1'
_symmetry_space_group_name_H-M 'P -1'
_atom_sites_solution_hydrogens geom
_atom_sites_solution_primary direct
_atom_sites_solution_secondary difmap
_audit_creation_method SHELXL-97
_cell_angle_alpha 75.784(7)
_cell_angle_beta 77.753(6)
_cell_angle_gamma 73.444(7)
_cell_formula_units_Z 2
_cell_length_a 6.5272(11)
_cell_length_b 7.3600(8)
_cell_length_c 9.8971(11)
_cell_measurement_temperature 100(2)
_cell_volume 436.59(10)
_computing_structure_refinement 'SHELXL-97 (Sheldrick, 1997)'
_computing_structure_solution 'SHELXS-97 (Sheldrick, 1990)'
_diffrn_ambient_temperature 100(2)
_diffrn_measured_fraction_theta_full 0.960
_diffrn_measured_fraction_theta_max 0.960
_diffrn_radiation_monochromator graphite
_diffrn_radiation_source 'fine-focus sealed tube'
_diffrn_radiation_type MoK\a
_diffrn_radiation_wavelength 0.71073
_diffrn_reflns_av_R_equivalents 0.0217
_diffrn_reflns_av_sigmaI/netI 0.0181
_diffrn_reflns_limit_h_max 7
_diffrn_reflns_limit_h_min -7
_diffrn_reflns_limit_k_max 8
_diffrn_reflns_limit_k_min -8
_diffrn_reflns_limit_l_max 11
_diffrn_reflns_limit_l_min -11
_diffrn_reflns_number 10218
_diffrn_reflns_theta_full 24.99
_diffrn_reflns_theta_max 24.99
_diffrn_reflns_theta_min 2.15
_exptl_absorpt_coefficient_mu 0.079
_exptl_absorpt_correction_T_max 0.9921
_exptl_absorpt_correction_T_min 0.9844
_exptl_absorpt_correction_type empirical
_exptl_absorpt_process_details SADABS
_exptl_crystal_colour colorless
_exptl_crystal_density_diffrn 1.302
_exptl_crystal_density_method 'not measured'
_exptl_crystal_description plates
_exptl_crystal_F_000 182
_exptl_crystal_size_max 0.20
_exptl_crystal_size_mid 0.15
_exptl_crystal_size_min 0.10
_refine_diff_density_max 0.314
_refine_diff_density_min -0.264
_refine_diff_density_rms 0.068
_refine_ls_extinction_method none
_refine_ls_goodness_of_fit_ref 1.347
_refine_ls_hydrogen_treatment constr
_refine_ls_matrix_type full
_refine_ls_number_parameters 119
_refine_ls_number_reflns 1477
_refine_ls_number_restraints 0
_refine_ls_restrained_S_all 1.347
_refine_ls_R_factor_all 0.0681
_refine_ls_R_factor_gt 0.0600
_refine_ls_shift/su_max 0.000
_refine_ls_shift/su_mean 0.000
_refine_ls_structure_factor_coef Fsqd
_refine_ls_weighting_details 'calc w=1/[\s^2^(Fo^2^)+(0.0472P)^2^+0.9254P] where P=(Fo^2^+2Fc^2^)/3'
_refine_ls_weighting_scheme calc
_refine_ls_wR_factor_gt 0.1866
_refine_ls_wR_factor_ref 0.1905
_reflns_number_gt 1262
_reflns_number_total 1477
_reflns_threshold_expression >2sigma(I)
_cod_data_source_file om400187v_si_003.cif
_cod_data_source_block sg79final
_cod_original_sg_symbol_H-M P-1
_cod_database_code 4080783

loop_
_symmetry_equiv_pos_as_xyz
'x, y, z'
'-x, -y, -z'

loop_
_atom_site_label
_atom_site_type_symbol
_atom_site_fract_x
_atom_site_fract_y
_atom_site_fract_z
_atom_site_U_iso_or_equiv
_atom_site_adp_type
_atom_site_occupancy
_atom_site_symmetry_multiplicity
_atom_site_calc_flag
_atom_site_refinement_flags
N1 N 0.4357(4) 0.6179(4) 1.1725(3) 0.0187(7) Uani 1 1 d .
N2 N 0.6716(4) 0.8466(4) 0.8411(3) 0.0166(6) Uani 1 1 d .
C1 C 0.7051(6) 0.4638(5) 1.3246(3) 0.0239(8) Uani 1 1 d .
H1 H 0.7401 0.3859 1.4125 0.029 Uiso 1 1 calc R
C2 C 0.4967(6) 0.5109(5) 1.2942(3) 0.0222(8) Uani 1 1 d .
H2 H 0.3898 0.4640 1.3645 0.027 Uiso 1 1 calc R
C3 C 0.5894(5) 0.6833(5) 1.0750(3) 0.0174(7) Uani 1 1 d .
C4 C 0.5218(5) 0.7995(5) 0.9378(3) 0.0160(7) Uani 1 1 d .
C5 C 0.6149(5) 0.9537(5) 0.7033(3) 0.0179(7) Uani 1 1 d .
H5A H 0.5205 1.0831 0.7127 0.021 Uiso 1 1 calc R
H5B H 0.5335 0.8843 0.6686 0.021 Uiso 1 1 calc R
C6 C 0.8147(5) 0.9760(5) 0.5985(3) 0.0164(7) Uani 1 1 d .
C7 C 0.8653(5) 0.9015(5) 0.4763(3) 0.0164(7) Uani 1 1 d .
H7 H 0.7734 0.8330 0.4589 0.020 Uiso 1 1 calc R
C8 C 0.9527(5) 1.0749(5) 0.6210(3) 0.0174(7) Uani 1 1 d .
H8 H 0.9219 1.1269 0.7040 0.021 Uiso 1 1 calc R
C9 C 0.8016(5) 0.6445(5) 1.0977(3) 0.0197(8) Uani 1 1 d .
H9 H 0.9056 0.6946 1.0267 0.024 Uiso 1 1 calc R
C10 C 0.8607(6) 0.5331(5) 1.2235(4) 0.0225(8) Uani 1 1 d .
H10 H 1.0055 0.5044 1.2405 0.027 Uiso 1 1 calc R
C11 C 0.2864(5) 0.8476(5) 0.9267(3) 0.0205(8) Uani 1 1 d .
H11A H 0.2525 0.9615 0.8518 0.031 Uiso 1 1 calc R
H11B H 0.2001 0.8751 1.0166 0.031 Uiso 1 1 calc R
H11C H 0.2525 0.7378 0.9046 0.031 Uiso 1 1 calc R

loop_
_atom_site_aniso_label
_atom_site_aniso_U_11
_atom_site_aniso_U_22
_atom_site_aniso_U_33
_atom_site_aniso_U_23
_atom_site_aniso_U_13
_atom_site_aniso_U_12
N1 0.0228(15) 0.0164(14) 0.0152(14) -0.0043(11) 0.0023(11) -0.0051(12)
N2 0.0171(14) 0.0177(14) 0.0152(14) -0.0033(11) -0.0009(11) -0.0058(12)
C1 0.034(2) 0.0201(18) 0.0148(17) -0.0020(14) -0.0047(15) -0.0026(16)
C2 0.030(2) 0.0186(17) 0.0166(17) -0.0027(14) 0.0031(14) -0.0088(15)
C3 0.0191(17) 0.0162(16) 0.0161(16) -0.0056(13) 0.0018(13) -0.0042(14)
C4 0.0154(16) 0.0167(17) 0.0170(16) -0.0060(13) 0.0001(13) -0.0054(14)
C5 0.0163(16) 0.0207(17) 0.0152(16) -0.0008(13) -0.0035(13) -0.0038(14)
C6 0.0154(16) 0.0158(16) 0.0143(16) 0.0015(13) -0.0037(13) -0.0008(13)
C7 0.0170(16) 0.0160(16) 0.0168(16) -0.0007(13) -0.0059(13) -0.0045(13)
C8 0.0176(17) 0.0200(17) 0.0126(15) -0.0021(13) -0.0023(13) -0.0024(14)
C9 0.0191(17) 0.0203(18) 0.0175(17) -0.0044(14) 0.0007(13) -0.0036(14)
C10 0.0225(18) 0.0209(18) 0.0238(18) -0.0068(14) -0.0064(14) -0.0008(15)
C11 0.0175(17) 0.0255(18) 0.0185(17) -0.0049(14) 0.0006(13) -0.0075(15)

loop_
_atom_type_symbol
_atom_type_description
_atom_type_scat_dispersion_real
_atom_type_scat_dispersion_imag
_atom_type_scat_source
C C 0.0033 0.0016 'International Tables Vol C Tables 4.2.6.8 and 6.1.1.4'
H H 0.0000 0.0000 'International Tables Vol C Tables 4.2.6.8 and 6.1.1.4'
N N 0.0061 0.0033 'International Tables Vol C Tables 4.2.6.8 and 6.1.1.4'

loop_
_geom_angle_atom_site_label_1
_geom_angle_atom_site_label_2
_geom_angle_atom_site_label_3
_geom_angle
_geom_angle_site_symmetry_1
C2 N1 C3 116.8(3) .
C4 N2 C5 118.6(3) .
C10 C1 C2 118.1(3) .
C10 C1 H1 120.9 .
C2 C1 H1 120.9 .
N1 C2 C1 124.4(3) .
N1 C2 H2 117.8 .
C1 C2 H2 117.8 .
N1 C3 C9 122.5(3) .
N1 C3 C4 116.6(3) .
C9 C3 C4 120.8(3) .
N2 C4 C3 116.5(3) .
N2 C4 C11 126.3(3) .
C3 C4 C11 117.2(3) .
N2 C5 C6 110.9(3) .
N2 C5 H5A 109.5 .
C6 C5 H5A 109.5 .
N2 C5 H5B 109.5 .
C6 C5 H5B 109.5 .
H5A C5 H5B 108.1 .
C7 C6 C8 118.0(3) .
C7 C6 C5 121.5(3) .
C8 C6 C5 120.6(3) .
C8 C7 C6 121.3(3) 2_776
C8 C7 H7 119.4 2_776
C6 C7 H7 119.4 .
C7 C8 C6 120.8(3) 2_776
C7 C8 H8 119.6 2_776
C6 C8 H8 119.6 .
C10 C9 C3 119.6(3) .
C10 C9 H9 120.2 .
C3 C9 H9 120.2 .
C9 C10 C1 118.6(3) .
C9 C10 H10 120.7 .
C1 C10 H10 120.7 .
C4 C11 H11A 109.5 .
C4 C11 H11B 109.5 .
H11A C11 H11B 109.5 .
C4 C11 H11C 109.5 .
H11A C11 H11C 109.5 .
H11B C11 H11C 109.5 .

loop_
_geom_bond_atom_site_label_1
_geom_bond_atom_site_label_2
_geom_bond_distance
_geom_bond_site_symmetry_2
N1 C2 1.337(4) .
N1 C3 1.344(4) .
N2 C4 1.275(4) .
N2 C5 1.463(4) .
C1 C10 1.381(5) .
C1 C2 1.384(5) .
C1 H1 0.9500 .
C2 H2 0.9500 .
C3 C9 1.388(5) .
C3 C4 1.496(5) .
C4 C11 1.497(4) .
C5 C6 1.506(4) .
C5 H5A 0.9900 .
C5 H5B 0.9900 .
C6 C7 1.388(4) .
C6 C8 1.389(5) .
C7 C8 1.385(4) 2_776
C7 H7 0.9500 .
C8 C7 1.385(4) 2_776
C8 H8 0.9500 .
C9 C10 1.377(5) .
C9 H9 0.9500 .
C10 H10 0.9500 .
C11 H11A 0.9800 .
C11 H11B 0.9800 .
C11 H11C 0.9800 .

loop_
_geom_torsion_atom_site_label_1
_geom_torsion_atom_site_label_2
_geom_torsion_atom_site_label_3
_geom_torsion_atom_site_label_4
_geom_torsion
_geom_torsion_site_symmetry_4
C3 N1 C2 C1 -0.3(5) .
C10 C1 C2 N1 0.7(5) .
C2 N1 C3 C9 -0.4(5) .
C2 N1 C3 C4 178.8(3) .
C5 N2 C4 C3 177.6(3) .
C5 N2 C4 C11 -1.8(5) .
N1 C3 C4 N2 -173.9(3) .
C9 C3 C4 N2 5.3(5) .
N1 C3 C4 C11 5.5(4) .
C9 C3 C4 C11 -175.3(3) .
C4 N2 C5 C6 -173.4(3) .
N2 C5 C6 C7 119.6(3) .
N2 C5 C6 C8 -61.3(4) .
C8 C6 C7 C8 -0.2(5) 2_776
C5 C6 C7 C8 178.9(3) 2_776
C7 C6 C8 C7 0.2(5) 2_776
C5 C6 C8 C7 -178.9(3) 2_776
N1 C3 C9 C10 0.8(5) .
C4 C3 C9 C10 -178.3(3) .
C3 C9 C10 C1 -0.4(5) .
C2 C1 C10 C9 -0.3(5) .
